data_7213864
loop_
_publ_author_name
'Guo, Fang'
'Shao, Hui-de'
'Yang, Qi'
'Famulari, Antonino'
'Mart\'i-Rujas, Javier'

_publ_section_title
;
 Mechanochemical dehydrochlorination and chelation reaction in the solid
 state: from a molecular salt to a coordination complex
;
_journal_issue 6
_journal_name_full CrystEngComm
_journal_page_first 969
_journal_paper_doi 10.1039/c3ce41900b
_journal_volume 16
_journal_year 2014
_chemical_formula_sum 'C34 H33 Cl2 Cu N2 O6'
_chemical_formula_weight 700.06
_chemical_name_systematic
; 
 ? 
;
_space_group_IT_number 15
_symmetry_cell_setting monoclinic
_symmetry_space_group_name_Hall '-C 2yc'
_symmetry_space_group_name_H-M 'C 1 2/c 1'
_atom_sites_solution_hydrogens geom
_atom_sites_solution_primary direct
_atom_sites_solution_secondary difmap
_audit_creation_method SHELXL-97
_cell_angle_alpha 90.00
_cell_angle_beta 107.645(5)
_cell_angle_gamma 90.00
_cell_formula_units_Z 8
_cell_length_a 26.750(9)
_cell_length_b 14.879(4)
_cell_length_c 18.279(6)
_cell_measurement_temperature 113(2)
_cell_volume 6933(4)
_computing_structure_refinement 'SHELXL-97 (Sheldrick, 2008)'
_computing_structure_solution 'SHELXS-97 (Sheldrick, 2008)'
_diffrn_ambient_temperature 113(2)
_diffrn_measured_fraction_theta_full 0.999
_diffrn_measured_fraction_theta_max 0.999
_diffrn_radiation_monochromator graphite
_diffrn_radiation_source 'fine-focus sealed tube'
_diffrn_radiation_type MoK\a
_diffrn_radiation_wavelength 0.71073
_diffrn_reflns_av_R_equivalents 0.0383
_diffrn_reflns_av_sigmaI/netI 0.0426
_diffrn_reflns_limit_h_max 35
_diffrn_reflns_limit_h_min -35
_diffrn_reflns_limit_k_max 19
_diffrn_reflns_limit_k_min -15
_diffrn_reflns_limit_l_max 24
_diffrn_reflns_limit_l_min -22
_diffrn_reflns_number 31794
_diffrn_reflns_theta_full 27.87
_diffrn_reflns_theta_max 27.87
_diffrn_reflns_theta_min 1.82
_exptl_absorpt_coefficient_mu 0.829
_exptl_absorpt_correction_T_max 0.9217
_exptl_absorpt_correction_T_min 0.8518
_exptl_crystal_density_diffrn 1.341
_exptl_crystal_density_method 'not measured'
_exptl_crystal_F_000 2896
_exptl_crystal_size_max 0.20
_exptl_crystal_size_mid 0.20
_exptl_crystal_size_min 0.10
_refine_diff_density_max 0.445
_refine_diff_density_min -0.638
_refine_diff_density_rms 0.070
_refine_ls_extinction_coef 0.00092(12)
_refine_ls_extinction_expression Fc^*^=kFc[1+0.001xFc^2^\l^3^/sin(2\q)]^-1/4^
_refine_ls_extinction_method SHELXL
_refine_ls_goodness_of_fit_ref 1.150
_refine_ls_hydrogen_treatment mixed
_refine_ls_matrix_type full
_refine_ls_number_parameters 498
_refine_ls_number_reflns 8243
_refine_ls_number_restraints 0
_refine_ls_restrained_S_all 1.150
_refine_ls_R_factor_all 0.0732
_refine_ls_R_factor_gt 0.0634
_refine_ls_shift/su_max 0.001
_refine_ls_shift/su_mean 0.000
_refine_ls_structure_factor_coef Fsqd
_refine_ls_weighting_details 'calc w=1/[\s^2^(Fo^2^)+(0.0534P)^2^+15.3572P] where P=(Fo^2^+2Fc^2^)/3'
_refine_ls_weighting_scheme calc
_refine_ls_wR_factor_gt 0.1451
_refine_ls_wR_factor_ref 0.1512
_reflns_number_gt 7181
_reflns_number_total 8243
_reflns_threshold_expression >2sigma(I)
_cod_data_source_file c3ce41900b.txt
_cod_data_source_block 1
_cod_depositor_comments
;
The following automatic conversions were performed:

'_symmetry_cell_setting' value 'Monoclinic' changed to 'monoclinic'
according to
/usr/data/users/saulius/automatic-downloads/current/RSC/lib/dictionaries/cif_core.dic
dictionary named 'cif_core.dic' version 2.4.2 from 2011-04-26.

Automatic conversion script
Id: cif_fix_values 2281 2013-09-26 08:29:07Z andrius 
;
_cod_original_sg_symbol_H-M C2/c
_cod_database_code 7213864

loop_
_symmetry_equiv_pos_as_xyz
'x, y, z'
'-x, y, -z+1/2'
'x+1/2, y+1/2, z'
'-x+1/2, y+1/2, -z+1/2'
'-x, -y, -z'
'x, -y, z-1/2'
'-x+1/2, -y+1/2, -z'
'x+1/2, -y+1/2, z-1/2'

loop_
_atom_site_label
_atom_site_type_symbol
_atom_site_fract_x
_atom_site_fract_y
_atom_site_fract_z
_atom_site_U_iso_or_equiv
_atom_site_adp_type
_atom_site_occupancy
_atom_site_symmetry_multiplicity
_atom_site_calc_flag
_atom_site_refinement_flags
_atom_site_disorder_assembly
_atom_site_disorder_group
Cu1 Cu 0.200854(17) 0.01701(3) 0.28914(2) 0.03414(14) Uani 1 1 d . . .
Cl1 Cl 0.13254(5) -0.02482(6) 0.32886(6) 0.0607(3) Uani 1 1 d . . .
Cl2 Cl 0.24697(4) -0.10869(6) 0.33302(5) 0.0441(2) Uani 1 1 d . . .
N1 N 0.24429(10) 0.04843(16) 0.21690(13) 0.0264(5) Uani 1 1 d . . .
N2 N 0.17774(10) 0.15026(17) 0.27684(15) 0.0324(6) Uani 1 1 d . A .
O1 O 0.02538(9) -0.1128(2) 0.00055(17) 0.0573(7) Uani 1 1 d . . .
O2 O 0.43394(12) 0.20064(17) 0.1041(2) 0.0669(9) Uani 1 1 d . . .
O3 O 0.38829(13) 0.12097(19) 0.54776(17) 0.0701(9) Uani 1 1 d . . .
O4 O 0.0578(2) 0.5070(4) 0.0896(3) 0.0534(14) Uani 0.50 1 d P . .
C1 C 0.23716(12) -0.0220(2) 0.15599(17) 0.0283(6) Uani 1 1 d . . .
H1A H 0.2549 -0.0778 0.1798 0.034 Uiso 1 1 calc R . .
H1B H 0.2544 -0.0014 0.1180 0.034 Uiso 1 1 calc R . .
C2 C 0.30111(12) 0.0542(2) 0.26382(17) 0.0317(6) Uani 1 1 d . . .
H2A H 0.3136 -0.0070 0.2814 0.038 Uiso 1 1 calc R . .
H2B H 0.3037 0.0908 0.3101 0.038 Uiso 1 1 calc R . .
C3 C 0.22380(12) 0.13604(19) 0.18124(17) 0.0281(6) Uani 1 1 d . . .
H3A H 0.1907 0.1267 0.1394 0.034 Uiso 1 1 calc R . .
H3B H 0.2495 0.1642 0.1591 0.034 Uiso 1 1 calc R . .
C4 C 0.21428(12) 0.1964(2) 0.24170(17) 0.0285(6) Uani 1 1 d . . .
H4A H 0.2479 0.2095 0.2816 0.034 Uiso 1 1 calc R . .
H4B H 0.1988 0.2539 0.2183 0.034 Uiso 1 1 calc R . .
C5 C 0.18297(13) 0.1898(2) 0.35494(19) 0.0369(7) Uani 1 1 d . . .
H5A H 0.1759 0.2552 0.3497 0.044 Uiso 1 1 calc R . .
H5B H 0.1566 0.1620 0.3760 0.044 Uiso 1 1 calc R . .
C6 C 0.12194(14) 0.1558(3) 0.2249(2) 0.0422(8) Uani 1 1 d . . .
C7 C 0.18046(11) -0.04284(19) 0.11465(16) 0.0260(6) Uani 1 1 d . . .
C8 C 0.15066(12) -0.0975(2) 0.14805(17) 0.0297(6) Uani 1 1 d . . .
H8A H 0.1663 -0.1210 0.1981 0.036 Uiso 1 1 calc R . .
C9 C 0.09920(13) -0.1180(2) 0.1097(2) 0.0380(7) Uani 1 1 d . . .
H9A H 0.0793 -0.1534 0.1341 0.046 Uiso 1 1 calc R . .
C10 C 0.07622(12) -0.0868(2) 0.0354(2) 0.0378(7) Uani 1 1 d . . .
C11 C 0.10472(12) -0.0328(2) 0.00062(18) 0.0340(7) Uani 1 1 d . . .
H11A H 0.0892 -0.0110 -0.0500 0.041 Uiso 1 1 calc R . .
C12 C 0.15639(12) -0.0109(2) 0.04087(17) 0.0283(6) Uani 1 1 d . . .
H12A H 0.1757 0.0268 0.0173 0.034 Uiso 1 1 calc R . .
C13 C 0.00203(16) -0.0863(4) -0.0776(3) 0.0696(13) Uani 1 1 d . . .
H13A H -0.0342 -0.1083 -0.0957 0.104 Uiso 1 1 calc R . .
H13B H 0.0221 -0.1117 -0.1094 0.104 Uiso 1 1 calc R . .
H13C H 0.0021 -0.0205 -0.0811 0.104 Uiso 1 1 calc R . .
C14 C 0.33765(12) 0.0940(2) 0.22334(17) 0.0298(6) Uani 1 1 d . . .
C15 C 0.35900(12) 0.0417(2) 0.17697(18) 0.0307(6) Uani 1 1 d . . .
H15A H 0.3512 -0.0207 0.1716 0.037 Uiso 1 1 calc R . .
C16 C 0.39115(13) 0.0786(2) 0.1389(2) 0.0356(7) Uani 1 1 d . . .
H16A H 0.4054 0.0418 0.1076 0.043 Uiso 1 1 calc R . .
C17 C 0.40280(15) 0.1699(2) 0.1461(2) 0.0476(9) Uani 1 1 d . . .
C18 C 0.38277(16) 0.2230(2) 0.1928(3) 0.0549(11) Uani 1 1 d . . .
H18A H 0.3912 0.2851 0.1991 0.066 Uiso 1 1 calc R . .
C19 C 0.35032(14) 0.1845(2) 0.2300(2) 0.0434(8) Uani 1 1 d . . .
H19A H 0.3362 0.2213 0.2614 0.052 Uiso 1 1 calc R . .
C20 C 0.4459(3) 0.2945(3) 0.1085(5) 0.126(3) Uani 1 1 d . . .
H20A H 0.4683 0.3080 0.0763 0.189 Uiso 1 1 calc R . .
H20B H 0.4643 0.3107 0.1619 0.189 Uiso 1 1 calc R . .
H20C H 0.4133 0.3291 0.0904 0.189 Uiso 1 1 calc R . .
C21 C 0.23693(13) 0.1743(2) 0.40955(17) 0.0329(7) Uani 1 1 d . . .
C22 C 0.27472(12) 0.2410(2) 0.42363(17) 0.0303(6) Uani 1 1 d . . .
H22A H 0.2653 0.2986 0.4012 0.036 Uiso 1 1 calc R . .
C23 C 0.32584(13) 0.2266(2) 0.46942(17) 0.0333(7) Uani 1 1 d . . .
H23A H 0.3511 0.2734 0.4780 0.040 Uiso 1 1 calc R . .
C24 C 0.33945(16) 0.1430(2) 0.50231(18) 0.0435(8) Uani 1 1 d . . .
C25 C 0.30151(18) 0.0758(2) 0.48996(19) 0.0482(10) Uani 1 1 d . . .
H25A H 0.3107 0.0184 0.5130 0.058 Uiso 1 1 calc R . .
C26 C 0.25113(16) 0.0916(2) 0.44496(18) 0.0421(9) Uani 1 1 d . . .
H26A H 0.2256 0.0455 0.4379 0.051 Uiso 1 1 calc R . .
C27 C 0.42924(18) 0.1840(4) 0.5499(3) 0.0811(16) Uani 1 1 d . . .
H27A H 0.4626 0.1612 0.5838 0.122 Uiso 1 1 calc R . .
H27B H 0.4211 0.2418 0.5694 0.122 Uiso 1 1 calc R . .
H27C H 0.4320 0.1921 0.4981 0.122 Uiso 1 1 calc R . .
C28 C 0.1033(6) 0.2537(11) 0.1848(8) 0.031(3) Uani 0.50 1 d P A 1
C29 C 0.0820(3) 0.3157(5) 0.2256(4) 0.0311(14) Uani 0.50 1 d P A 1
C30 C 0.0661(5) 0.3980(10) 0.1950(7) 0.030(2) Uani 0.50 1 d P A 1
C31 C 0.0720(3) 0.4246(6) 0.1246(5) 0.0388(16) Uani 0.50 1 d P A 1
C32 C 0.0912(3) 0.3627(6) 0.0829(4) 0.047(2) Uani 0.50 1 d P A 1
C33 C 0.1079(5) 0.2770(9) 0.1123(5) 0.045(3) Uani 0.50 1 d P A 1
C28' C 0.0748(3) 0.2818(7) 0.2606(6) 0.055(2) Uani 0.50 1 d P A 2
C29' C 0.0518(3) 0.3652(7) 0.2393(7) 0.068(3) Uani 0.50 1 d P A 2
C32' C 0.1040(4) 0.2847(8) 0.1439(9) 0.045(3) Uani 0.50 1 d P A 2
C33' C 0.1007(7) 0.2420(13) 0.2107(8) 0.039(3) Uani 0.50 1 d P A 2
C31' C 0.0805(4) 0.3714(8) 0.1253(7) 0.059(3) Uani 0.50 1 d P A 2
C30' C 0.0553(6) 0.4134(13) 0.1753(12) 0.059(5) Uani 0.50 1 d P A 2
O4' O 0.0287(3) 0.4920(5) 0.1609(5) 0.090(3) Uani 0.50 1 d P A .
C34 C 0.0333(2) 0.5604(5) 0.1168(5) 0.110(3) Uani 1 1 d . A .
O1W O 0.2342(4) 0.8403(5) 0.4958(4) 0.075(2) Uani 0.50 1 d P . .
O2W O 0.1917(4) 0.8037(8) 0.4796(4) 0.111(3) Uani 0.50 1 d P . .
O3W O 0.2500 0.7500 0.5000 0.097(8) Uani 0.25 2 d SP . .
O4W O 0.0000 1.001(2) 0.2500 0.106(9) Uani 0.25 2 d SP . .
O5W O 0.0229(6) 0.9497(12) 0.2108(9) 0.090(5) Uani 0.25 1 d P . .
H100 H 0.1202(15) 0.113(3) 0.183(2) 0.046(10) Uiso 1 1 d . . .
H101 H 0.1020(16) 0.124(3) 0.253(2) 0.051(11) Uiso 1 1 d . . .

loop_
_atom_site_aniso_label
_atom_site_aniso_U_11
_atom_site_aniso_U_22
_atom_site_aniso_U_33
_atom_site_aniso_U_23
_atom_site_aniso_U_13
_atom_site_aniso_U_12
Cu1 0.0515(3) 0.0270(2) 0.0324(2) -0.00738(15) 0.02550(19) -0.01123(17)
Cl1 0.0901(8) 0.0442(5) 0.0747(7) -0.0232(5) 0.0655(6) -0.0327(5)
Cl2 0.0723(6) 0.0303(4) 0.0326(4) 0.0004(3) 0.0201(4) -0.0058(4)
N1 0.0336(13) 0.0249(12) 0.0247(12) -0.0032(10) 0.0149(10) -0.0047(10)
N2 0.0350(14) 0.0310(14) 0.0374(14) -0.0130(11) 0.0204(11) -0.0097(11)
O1 0.0265(12) 0.074(2) 0.0691(19) -0.0033(15) 0.0112(12) -0.0083(12)
O2 0.074(2) 0.0333(14) 0.123(3) -0.0015(15) 0.074(2) -0.0054(13)
O3 0.081(2) 0.0459(17) 0.0547(17) 0.0119(14) -0.0225(15) 0.0092(15)
O4 0.050(3) 0.053(3) 0.054(3) 0.022(3) 0.011(3) 0.020(3)
C1 0.0331(15) 0.0281(15) 0.0263(14) -0.0080(12) 0.0132(12) -0.0036(12)
C2 0.0388(16) 0.0313(16) 0.0247(14) -0.0045(12) 0.0091(12) -0.0026(13)
C3 0.0329(15) 0.0267(15) 0.0275(14) -0.0010(12) 0.0132(12) -0.0033(12)
C4 0.0310(15) 0.0244(15) 0.0331(15) -0.0041(12) 0.0142(12) -0.0047(12)
C5 0.0426(18) 0.0360(18) 0.0415(18) -0.0152(14) 0.0269(15) -0.0100(14)
C6 0.0368(18) 0.046(2) 0.049(2) -0.0225(17) 0.0205(16) -0.0154(15)
C7 0.0309(14) 0.0236(14) 0.0273(14) -0.0054(11) 0.0146(12) -0.0022(11)
C8 0.0347(16) 0.0277(15) 0.0294(15) -0.0031(12) 0.0136(12) -0.0035(12)
C9 0.0372(17) 0.0405(19) 0.0422(18) -0.0028(15) 0.0210(15) -0.0069(14)
C10 0.0251(15) 0.0426(19) 0.0476(19) -0.0075(15) 0.0140(14) -0.0010(13)
C11 0.0311(15) 0.0379(18) 0.0324(16) -0.0013(13) 0.0089(13) 0.0048(13)
C12 0.0305(15) 0.0299(16) 0.0282(15) -0.0032(12) 0.0143(12) -0.0007(12)
C13 0.035(2) 0.091(4) 0.070(3) -0.001(3) -0.003(2) 0.003(2)
C14 0.0283(14) 0.0273(15) 0.0332(15) -0.0057(12) 0.0086(12) -0.0026(12)
C15 0.0321(15) 0.0235(15) 0.0354(16) -0.0048(12) 0.0089(13) -0.0009(12)
C16 0.0359(16) 0.0292(16) 0.0453(18) -0.0072(14) 0.0176(14) -0.0012(13)
C17 0.046(2) 0.0347(19) 0.076(3) -0.0047(18) 0.039(2) -0.0033(15)
C18 0.058(2) 0.0256(18) 0.096(3) -0.0154(19) 0.046(2) -0.0130(16)
C19 0.047(2) 0.0279(17) 0.064(2) -0.0155(16) 0.0302(18) -0.0060(14)
C20 0.157(6) 0.041(3) 0.254(9) -0.003(4) 0.173(7) -0.016(3)
C21 0.0471(18) 0.0303(16) 0.0296(15) -0.0077(12) 0.0238(14) -0.0072(14)
C22 0.0404(17) 0.0236(15) 0.0297(15) -0.0020(12) 0.0148(13) -0.0040(12)
C23 0.0456(18) 0.0298(16) 0.0248(14) -0.0001(12) 0.0111(13) -0.0045(13)
C24 0.061(2) 0.0367(19) 0.0258(16) 0.0031(14) 0.0027(15) 0.0039(16)
C25 0.088(3) 0.0276(18) 0.0267(16) 0.0061(13) 0.0141(18) -0.0049(18)
C26 0.072(3) 0.0348(18) 0.0264(16) -0.0067(13) 0.0250(16) -0.0175(17)
C27 0.055(3) 0.082(4) 0.076(3) 0.004(3) -0.026(2) 0.013(3)
C28 0.023(4) 0.040(7) 0.031(8) -0.012(6) 0.008(5) -0.004(4)
C29 0.024(3) 0.041(4) 0.027(3) -0.006(3) 0.005(3) -0.005(3)
C30 0.022(5) 0.030(6) 0.034(5) 0.008(4) 0.004(4) 0.008(4)
C31 0.031(4) 0.042(5) 0.038(4) 0.011(4) 0.002(3) -0.004(3)
C32 0.049(4) 0.071(6) 0.024(3) 0.011(4) 0.014(3) 0.012(4)
C33 0.045(5) 0.066(6) 0.022(5) 0.008(4) 0.010(4) -0.002(4)
C28' 0.025(4) 0.062(6) 0.077(6) -0.023(5) 0.016(4) -0.001(4)
C29' 0.042(5) 0.075(7) 0.085(7) -0.035(6) 0.016(5) 0.011(5)
C32' 0.031(4) 0.045(6) 0.062(10) 0.011(7) 0.015(7) 0.002(3)
C33' 0.026(4) 0.043(6) 0.051(9) -0.020(7) 0.016(6) -0.011(4)
C31' 0.040(5) 0.042(5) 0.077(8) -0.003(6) -0.010(5) -0.003(4)
C30' 0.034(7) 0.031(7) 0.089(13) 0.003(7) -0.012(7) 0.016(4)
O4' 0.056(4) 0.077(5) 0.120(7) -0.034(5) 0.002(4) 0.015(4)
C34 0.052(3) 0.101(5) 0.152(6) 0.068(5) -0.006(3) 0.007(3)
O1W 0.129(7) 0.065(4) 0.045(3) 0.007(3) 0.044(4) 0.005(4)
O2W 0.087(6) 0.192(10) 0.052(4) -0.026(5) 0.020(4) -0.019(7)
O3W 0.19(3) 0.078(14) 0.046(10) 0.029(9) 0.065(13) 0.069(15)
O4W 0.054(12) 0.20(3) 0.071(14) 0.000 0.034(11) 0.000
O5W 0.067(9) 0.116(12) 0.091(11) -0.023(10) 0.030(8) -0.002(9)

loop_
_atom_type_symbol
_atom_type_description
_atom_type_scat_dispersion_real
_atom_type_scat_dispersion_imag
_atom_type_scat_source
C C 0.0033 0.0016 'International Tables Vol C Tables 4.2.6.8 and 6.1.1.4'
H H 0.0000 0.0000 'International Tables Vol C Tables 4.2.6.8 and 6.1.1.4'
N N 0.0061 0.0033 'International Tables Vol C Tables 4.2.6.8 and 6.1.1.4'
O O 0.0106 0.0060 'International Tables Vol C Tables 4.2.6.8 and 6.1.1.4'
Cl Cl 0.1484 0.1585 'International Tables Vol C Tables 4.2.6.8 and 6.1.1.4'
Cu Cu 0.3201 1.2651 'International Tables Vol C Tables 4.2.6.8 and 6.1.1.4'

loop_
_geom_angle_atom_site_label_1
_geom_angle_atom_site_label_2
_geom_angle_atom_site_label_3
_geom_angle
_geom_angle_site_symmetry_1
_geom_angle_site_symmetry_3
N1 Cu1 N2 85.46(10) . .
N1 Cu1 Cl1 160.26(8) . .
N2 Cu1 Cl1 93.15(8) . .
N1 Cu1 Cl2 93.58(8) . .
N2 Cu1 Cl2 161.59(8) . .
Cl1 Cu1 Cl2 93.80(4) . .
C3 N1 C1 109.9(2) . .
C3 N1 C2 112.0(2) . .
C1 N1 C2 110.0(2) . .
C3 N1 Cu1 106.00(17) . .
C1 N1 Cu1 110.39(17) . .
C2 N1 Cu1 108.45(17) . .
C4 N2 C6 110.9(3) . .
C4 N2 C5 110.1(2) . .
C6 N2 C5 111.4(2) . .
C4 N2 Cu1 105.95(18) . .
C6 N2 Cu1 109.05(19) . .
C5 N2 Cu1 109.4(2) . .
C10 O1 C13 117.2(3) . .
C17 O2 C20 117.2(3) . .
C24 O3 C27 116.4(3) . .
C34 O4 C31 119.6(7) . .
C34 O4 O4' 50.1(4) . .
C31 O4 O4' 70.1(5) . .
N1 C1 C7 113.5(2) . .
N1 C2 C14 115.7(2) . .
N1 C3 C4 108.9(2) . .
N2 C4 C3 108.7(2) . .
C21 C5 N2 111.3(2) . .
C33' C6 N2 115.8(8) . .
C33' C6 C28 17.8(6) . .
N2 C6 C28 116.0(6) . .
C12 C7 C8 117.6(3) . .
C12 C7 C1 121.0(3) . .
C8 C7 C1 121.3(3) . .
C9 C8 C7 121.3(3) . .
C8 C9 C10 120.1(3) . .
O1 C10 C11 123.8(3) . .
O1 C10 C9 116.2(3) . .
C11 C10 C9 119.9(3) . .
C10 C11 C12 119.2(3) . .
C7 C12 C11 121.8(3) . .
C19 C14 C15 117.5(3) . .
C19 C14 C2 120.9(3) . .
C15 C14 C2 121.5(3) . .
C16 C15 C14 121.3(3) . .
C15 C16 C17 119.9(3) . .
O2 C17 C18 124.7(3) . .
O2 C17 C16 115.4(3) . .
C18 C17 C16 119.9(3) . .
C19 C18 C17 119.1(3) . .
C18 C19 C14 122.3(3) . .
C22 C21 C26 117.9(3) . .
C22 C21 C5 120.9(3) . .
C26 C21 C5 121.2(3) . .
C21 C22 C23 122.1(3) . .
C24 C23 C22 118.9(3) . .
O3 C24 C23 124.1(3) . .
O3 C24 C25 116.4(3) . .
C23 C24 C25 119.5(3) . .
C26 C25 C24 120.6(3) . .
C25 C26 C21 120.9(3) . .
C29 C28 C33 120.0(12) . .
C29 C28 C6 117.6(9) . .
C33 C28 C6 122.4(12) . .
C30 C29 C28 119.9(10) . .
C29 C30 C31 121.6(11) . .
C29 C30 O4' 162.8(11) . .
C31 C30 O4' 69.7(8) . .
O4 C31 C32 115.5(7) . .
O4 C31 C30 125.7(11) . .
C32 C31 C30 118.7(9) . .
O4 C31 O4' 63.8(6) . .
C32 C31 O4' 162.9(7) . .
C30 C31 O4' 63.6(8) . .
C31 C32 C33 121.4(7) . .
C32 C33 C28 118.3(11) . .
C29' C28' C33' 116.8(12) . .
C28' C29' C30' 123.8(11) . .
C33' C32' C31' 118.4(15) . .
C6 C33' C32' 116.6(12) . .
C6 C33' C28' 120.8(11) . .
C32' C33' C28' 122.5(17) . .
C32' C31' C30' 120.0(13) . .
O4' C30' C29' 116.2(17) . .
O4' C30' C31' 125.0(17) . .
C29' C30' C31' 118.3(13) . .
C34 O4' C30' 129.9(13) . .
C34 O4' C30 133.8(8) . .
C30' O4' C30 9.6(12) . .
C34 O4' O4 45.2(5) . .
C30' O4' O4 85.9(11) . .
C30 O4' O4 91.9(6) . .
C34 O4' C31 90.8(7) . .
C30' O4' C31 39.9(10) . .
C30 O4' C31 46.7(5) . .
O4 O4' C31 46.1(4) . .
O4 C34 O4' 84.8(6) . .
O2W O1W O3W 80.1(7) . .
O1W O2W O3W 54.8(5) . .
O1W O3W O1W 180.00(15) . 7_566
O1W O3W O2W 45.0(4) . .
O1W O3W O2W 135.0(4) 7_566 .
O1W O3W O2W 135.0(4) . 7_566
O1W O3W O2W 45.0(4) 7_566 7_566
O2W O3W O2W 179.999(3) . 7_566
O5W O4W O5W 109(3) 2 .

loop_
_geom_bond_atom_site_label_1
_geom_bond_atom_site_label_2
_geom_bond_distance
_geom_bond_site_symmetry_2
Cu1 N1 2.060(2) .
Cu1 N2 2.069(3) .
Cu1 Cl1 2.2491(11) .
Cu1 Cl2 2.2502(11) .
N1 C3 1.486(4) .
N1 C1 1.498(4) .
N1 C2 1.504(4) .
N2 C4 1.490(4) .
N2 C6 1.509(4) .
N2 C5 1.511(4) .
O1 C10 1.371(4) .
O1 C13 1.430(5) .
O2 C17 1.372(4) .
O2 C20 1.430(5) .
O3 C24 1.359(4) .
O3 C27 1.434(6) .
O4 C34 1.226(9) .
O4 C31 1.382(10) .
O4 O4' 1.723(11) .
C1 C7 1.508(4) .
C2 C14 1.514(4) .
C3 C4 1.504(4) .
C5 C21 1.503(5) .
C6 C33' 1.39(2) .
C6 C28 1.639(17) .
C7 C12 1.390(4) .
C7 C8 1.402(4) .
C8 C9 1.376(4) .
C9 C10 1.390(5) .
C10 C11 1.387(5) .
C11 C12 1.393(4) .
C14 C19 1.384(4) .
C14 C15 1.394(4) .
C15 C16 1.375(4) .
C16 C17 1.391(5) .
C17 C18 1.385(5) .
C18 C19 1.380(5) .
C21 C22 1.384(4) .
C21 C26 1.388(5) .
C22 C23 1.387(4) .
C23 C24 1.381(5) .
C24 C25 1.394(5) .
C25 C26 1.370(6) .
C28 C29 1.410(17) .
C28 C33 1.412(11) .
C29 C30 1.360(15) .
C30 C31 1.401(15) .
C30 O4' 1.723(14) .
C31 C32 1.389(13) .
C31 O4' 1.804(13) .
C32 C33 1.402(16) .
C28' C29' 1.388(14) .
C28' C33' 1.431(16) .
C29' C30' 1.40(2) .
C32' C33' 1.404(14) .
C32' C31' 1.430(16) .
C31' C30' 1.43(2) .
C30' O4' 1.354(16) .
O4' C34 1.327(10) .
O1W O2W 1.214(10) .
O1W O3W 1.403(7) .
O2W O3W 1.691(10) .
O3W O1W 1.403(7) 7_566
O3W O2W 1.691(10) 7_566
O4W O5W 1.32(2) 2
O4W O5W 1.32(2) .
